data_1527384
loop_
_publ_author_name
'Furberg, S.'

_publ_section_title
;
 The crystal structure of phosphoric acid
;
_journal_name_full 'Acta Chemica Scandinavica (1-27,1973-42,1988)'
_journal_page_first 1557
_journal_page_last 1566
_journal_volume 9
_journal_year 1955
_chemical_formula_sum 'H3 O4 P'
_chemical_name_systematic 'H3 P O4'
_space_group_IT_number 14
_symmetry_space_group_name_Hall '-P 2ybc'
_symmetry_space_group_name_H-M 'P 1 21/c 1'
_cell_angle_alpha 90
_cell_angle_beta 95.5
_cell_angle_gamma 90
_cell_formula_units_Z 4
_cell_length_a 5.78
_cell_length_b 4.84
_cell_length_c 11.65
_cell_volume 324.411
_citation_journal_id_ASTM ACSAA4
_cod_data_source_file Furberg_ACSAA4_1955_1722.cif
_cod_data_source_block H3O4P1
_cod_original_cell_volume 324.4107
_cod_original_formula_sum 'H3 O4 P1'
_cod_database_code 1527384

loop_
_symmetry_equiv_pos_as_xyz
x,y,z
-x,y+1/2,-z+1/2
-x,-y,-z
x,-y-1/2,z-1/2

loop_
_atom_site_label
_atom_site_type_symbol
_atom_site_fract_x
_atom_site_fract_y
_atom_site_fract_z
_atom_site_occupancy
_atom_site_U_iso_or_equiv
O4 O-2 0.942 0.157 0.1205 1 0.0
O3 O-2 0.277 0.371 0.033 1 0.0
H2 H+1 0.3 0.54 0.062 1 0.0
O2 O-2 0.328 0.91 0.1295 1 0.0
H1 H+1 0.46 -0.15 0.18 1 0.0
P1 P+5 0.211 0.202 0.1402 1 0.0
O1 O-2 0.282 0.346 0.2538 1 0.0
H3 H+1 0.15 0.5 0.33 1 0.0
